data_4517824
loop_
_publ_author_name
'Yu, Qiong'
'Yang, Hongwei'
'Imler, Gregory H.'
'Parrish, Damon A.'
'Cheng, Guangbin'
'Shreeve, Jean'ne M.'

_publ_section_title
;
 Derivatives of 3,6-Bis(3-aminofurazan-4-ylamino)-1,2,4,5-tetrazine:
 Excellent Energetic Properties with Lower Sensitivities.
;
_journal_name_full 'ACS applied materials &amp; interfaces'
_journal_paper_doi 10.1021/acsami.0c08526
_journal_year 2020
_chemical_formula_moiety 'C10 H8 N18 O14, 6(C3 H8 O)'
_chemical_formula_sum 'C28 H56 N18 O20'
_chemical_formula_weight 964.91
_space_group_IT_number 2
_space_group_name_Hall '-P 1'
_space_group_name_H-M_alt 'P -1'
_symmetry_cell_setting triclinic
_symmetry_space_group_name_Hall '-P 1'
_symmetry_space_group_name_H-M 'P -1'
_atom_sites_solution_hydrogens geom
_atom_sites_solution_primary direct
_atom_sites_solution_secondary difmap
_audit_creation_method SHELXL-97
_cell_angle_alpha 97.585(4)
_cell_angle_beta 90.245(4)
_cell_angle_gamma 114.797(3)
_cell_formula_units_Z 1
_cell_length_a 9.7943(11)
_cell_length_b 10.4746(13)
_cell_length_c 13.0589(18)
_cell_measurement_reflns_used 1587
_cell_measurement_temperature 173(2)
_cell_measurement_theta_max 22.94
_cell_measurement_theta_min 3.55
_cell_volume 1202.9(3)
_computing_structure_refinement 'SHELXL-97 (Sheldrick, 2008)'
_computing_structure_solution 'SHELXS-97 (Sheldrick, 2008)'
_diffrn_ambient_temperature 173(2)
_diffrn_measured_fraction_theta_full 0.980
_diffrn_measured_fraction_theta_max 0.980
_diffrn_measurement_device_type 'PHOTON100 CMOS detector'
_diffrn_measurement_method 'omega scan'
_diffrn_radiation_monochromator 'TRIUMPH curved crystal monochromator'
_diffrn_radiation_source 'fine-focus sealed tube'
_diffrn_radiation_type MoK\a
_diffrn_radiation_wavelength 0.71073
_diffrn_reflns_av_R_equivalents 0.0660
_diffrn_reflns_av_sigmaI/netI 0.0941
_diffrn_reflns_limit_h_max 11
_diffrn_reflns_limit_h_min -11
_diffrn_reflns_limit_k_max 12
_diffrn_reflns_limit_k_min -12
_diffrn_reflns_limit_l_max 15
_diffrn_reflns_limit_l_min -14
_diffrn_reflns_number 9325
_diffrn_reflns_theta_full 25.00
_diffrn_reflns_theta_max 25.00
_diffrn_reflns_theta_min 3.55
_exptl_absorpt_coefficient_mu 0.113
_exptl_absorpt_correction_T_max 0.7452
_exptl_absorpt_correction_T_min 0.6343
_exptl_absorpt_correction_type multi-scan
_exptl_absorpt_process_details 'SADABS (Bruker, 2013)'
_exptl_crystal_density_diffrn 1.332
_exptl_crystal_density_method 'not measured'
_exptl_crystal_description needle
_exptl_crystal_F_000 510
_exptl_crystal_size_max 0.19
_exptl_crystal_size_mid 0.11
_exptl_crystal_size_min 0.06
_refine_diff_density_max 0.258
_refine_diff_density_min -0.232
_refine_diff_density_rms 0.043
_refine_ls_extinction_method none
_refine_ls_goodness_of_fit_ref 1.015
_refine_ls_hydrogen_treatment mixed
_refine_ls_matrix_type full
_refine_ls_number_parameters 319
_refine_ls_number_reflns 4166
_refine_ls_number_restraints 5
_refine_ls_restrained_S_all 1.015
_refine_ls_R_factor_all 0.1334
_refine_ls_R_factor_gt 0.0473
_refine_ls_shift/su_max 0.000
_refine_ls_shift/su_mean 0.000
_refine_ls_structure_factor_coef Fsqd
_refine_ls_weighting_details 'calc w=1/[\s^2^(Fo^2^)+(0.0294P)^2^+0.0000P] where P=(Fo^2^+2Fc^2^)/3'
_refine_ls_weighting_scheme calc
_refine_ls_wR_factor_gt 0.0790
_refine_ls_wR_factor_ref 0.0996
_reflns_number_gt 2109
_reflns_number_total 4166
_reflns_threshold_expression >2sigma(I)
_cod_data_source_file am0c08526_si_002.cif
_cod_data_source_block 1
_cod_depositor_comments
;
The following automatic conversions were performed:

data item '_symmetry_cell_setting' value 'Triclinic' was changed to
'triclinic' in accordance with the
/home/data/users/saulius/crontab/automatic-downloads/rss-feeds/ACS/lib/dictionaries/cif_core.dic
dictionary named 'cif_core.dic' version 2.4.2 last updated on
2011-04-26.

Automatic conversion script
Id: cif_fix_values 7556 2019-12-06 15:28:31Z antanas 
;
_cod_original_sg_symbol_Hall '-P 1   '
_cod_original_sg_symbol_H-M 'P-1   '
_cod_database_code 4517824

loop_
_symmetry_equiv_pos_as_xyz
'x, y, z'
'-x, -y, -z'

loop_
_atom_site_label
_atom_site_type_symbol
_atom_site_fract_x
_atom_site_fract_y
_atom_site_fract_z
_atom_site_U_iso_or_equiv
_atom_site_adp_type
_atom_site_occupancy
_atom_site_symmetry_multiplicity
_atom_site_calc_flag
_atom_site_refinement_flags
_atom_site_disorder_assembly
_atom_site_disorder_group
C1 C 0.9579(3) 0.8664(3) 0.9839(2) 0.0263(6) Uani 1 1 d . . .
C2 C 0.9013(3) 0.6299(3) 1.0284(2) 0.0243(6) Uani 1 1 d . . .
C3 C 0.8155(3) 0.4780(3) 1.0061(2) 0.0253(6) Uani 1 1 d . . .
C4 C 0.6625(3) 0.2482(2) 0.9070(2) 0.0317(7) Uani 1 1 d . . .
H4A H 0.6752 0.2182 0.9738 0.038 Uiso 1 1 calc R . .
H4B H 0.7150 0.2111 0.8548 0.038 Uiso 1 1 calc R . .
C5 C 0.4963(3) 0.1875(3) 0.8736(2) 0.0350(7) Uani 1 1 d . . .
C6A C 0.4955(4) 0.6980(4) 0.7020(3) 0.0745(12) Uani 1 1 d . . .
H6A H 0.4678 0.7254 0.7725 0.089 Uiso 1 1 calc R . .
C7A C 0.4263(4) 0.5386(4) 0.6810(3) 0.0840(13) Uani 1 1 d . . .
H7A1 H 0.4522 0.5076 0.6126 0.126 Uiso 1 1 calc R . .
H7A2 H 0.3165 0.5020 0.6824 0.126 Uiso 1 1 calc R . .
H7A3 H 0.4650 0.5020 0.7340 0.126 Uiso 1 1 calc R . .
C8A C 0.4404(5) 0.7630(5) 0.6300(5) 0.135(2) Uani 1 1 d . . .
H8A1 H 0.4878 0.8665 0.6496 0.202 Uiso 1 1 calc R . .
H8A2 H 0.3308 0.7279 0.6321 0.202 Uiso 1 1 calc R . .
H8A3 H 0.4656 0.7384 0.5598 0.202 Uiso 1 1 calc R . .
C6B C 0.8706(4) 0.1339(4) 0.6518(3) 0.0676(11) Uani 1 1 d . . .
H6B H 0.8891 0.2348 0.6760 0.081 Uiso 1 1 calc R . .
C7B C 0.7641(5) 0.0848(5) 0.5612(3) 0.1080(16) Uani 1 1 d . . .
H7B1 H 0.7452 -0.0132 0.5333 0.162 Uiso 1 1 calc R . .
H7B2 H 0.8065 0.1463 0.5083 0.162 Uiso 1 1 calc R . .
H7B3 H 0.6692 0.0881 0.5812 0.162 Uiso 1 1 calc R . .
C8B C 1.0230(4) 0.1340(4) 0.6356(3) 0.0845(13) Uani 1 1 d . . .
H8B1 H 1.0871 0.1757 0.7000 0.127 Uiso 1 1 calc R . .
H8B2 H 1.0700 0.1901 0.5806 0.127 Uiso 1 1 calc R . .
H8B3 H 1.0109 0.0361 0.6156 0.127 Uiso 1 1 calc R . .
C6C C 0.9054(4) 0.5982(4) 0.6830(3) 0.0536(9) Uani 1 1 d . . .
H6C H 0.9468 0.5292 0.6966 0.064 Uiso 1 1 calc R . .
C7C C 1.0346(4) 0.7412(4) 0.6949(3) 0.0951(15) Uani 1 1 d . . .
H7C1 H 0.9978 0.8129 0.6854 0.143 Uiso 1 1 calc R . .
H7C2 H 1.1065 0.7417 0.6428 0.143 Uiso 1 1 calc R . .
H7C3 H 1.0846 0.7631 0.7642 0.143 Uiso 1 1 calc R . .
C8C C 0.8262(4) 0.5474(5) 0.5771(3) 0.0886(13) Uani 1 1 d . . .
H8C1 H 0.7430 0.4532 0.5759 0.133 Uiso 1 1 calc R . .
H8C2 H 0.8975 0.5417 0.5262 0.133 Uiso 1 1 calc R . .
H8C3 H 0.7864 0.6142 0.5599 0.133 Uiso 1 1 calc R . .
N1 N 0.9757(2) 1.0661(2) 0.92278(18) 0.0318(6) Uani 1 1 d . . .
N2 N 0.9321(2) 0.9266(2) 0.90550(18) 0.0315(6) Uani 1 1 d . . .
N3 N 0.9083(2) 0.7216(2) 0.96070(18) 0.0270(6) Uani 1 1 d D . .
H3 H 0.874(3) 0.683(3) 0.8992(14) 0.032 Uiso 1 1 d D . .
N4 N 0.9674(2) 0.6652(2) 1.12065(18) 0.0330(6) Uani 1 1 d . . .
N5 N 0.8296(2) 0.4216(2) 1.08585(19) 0.0354(6) Uani 1 1 d . . .
N6 N 0.7287(2) 0.4027(2) 0.91814(19) 0.0299(6) Uani 1 1 d D . .
H6 H 0.748(3) 0.438(3) 0.8647(16) 0.036 Uiso 1 1 d D . .
N7 N 0.4227(3) 0.2774(3) 0.9278(3) 0.0455(7) Uani 1 1 d . . .
N8 N 0.4103(3) 0.0376(3) 0.8989(2) 0.0467(7) Uani 1 1 d . . .
N9 N 0.4672(3) 0.1766(3) 0.7578(2) 0.0488(7) Uani 1 1 d . . .
O1 O 0.92336(19) 0.53570(19) 1.15987(15) 0.0395(5) Uani 1 1 d . . .
O2 O 0.4383(2) 0.2957(2) 1.0219(2) 0.0591(7) Uani 1 1 d . . .
O3 O 0.3580(2) 0.3235(2) 0.8738(2) 0.0686(8) Uani 1 1 d . . .
O4 O 0.4785(2) -0.0364(2) 0.88518(18) 0.0560(6) Uani 1 1 d . . .
O5 O 0.2857(2) 0.0044(2) 0.9305(2) 0.0677(8) Uani 1 1 d . . .
O6 O 0.5626(2) 0.2675(2) 0.71651(17) 0.0597(7) Uani 1 1 d . . .
O7 O 0.3525(3) 0.0803(3) 0.7161(2) 0.0835(9) Uani 1 1 d . . .
O8A O 0.6536(2) 0.7469(2) 0.7068(2) 0.0602(7) Uani 1 1 d D . .
H8A H 0.696(3) 0.8329(19) 0.721(3) 0.072 Uiso 1 1 d D . .
O8B O 0.8003(2) 0.0550(2) 0.73314(17) 0.0458(6) Uani 1 1 d D . .
H8B H 0.865(3) 0.086(3) 0.7806(19) 0.055 Uiso 1 1 d D . .
O8C O 0.8002(2) 0.5945(2) 0.76028(16) 0.0387(5) Uani 1 1 d D . .
H8C H 0.754(3) 0.640(3) 0.748(2) 0.046 Uiso 1 1 d D . .

loop_
_atom_site_aniso_label
_atom_site_aniso_U_11
_atom_site_aniso_U_22
_atom_site_aniso_U_33
_atom_site_aniso_U_23
_atom_site_aniso_U_13
_atom_site_aniso_U_12
C1 0.0281(15) 0.0209(16) 0.0275(19) 0.0045(14) 0.0007(13) 0.0078(12)
C2 0.0248(14) 0.0220(15) 0.0250(18) 0.0028(13) 0.0009(12) 0.0089(11)
C3 0.0245(14) 0.0219(15) 0.0296(19) 0.0071(14) 0.0013(12) 0.0088(12)
C4 0.0302(15) 0.0181(15) 0.044(2) 0.0044(14) 0.0010(13) 0.0077(12)
C5 0.0351(15) 0.0251(16) 0.040(2) 0.0063(14) 0.0043(14) 0.0078(12)
C6A 0.063(2) 0.064(3) 0.092(4) -0.002(2) -0.011(2) 0.027(2)
C7A 0.058(2) 0.065(3) 0.118(4) 0.020(3) -0.014(2) 0.0134(19)
C8A 0.100(3) 0.091(4) 0.215(6) 0.008(4) -0.079(4) 0.047(3)
C6B 0.078(3) 0.085(3) 0.040(3) 0.024(2) 0.006(2) 0.031(2)
C7B 0.130(4) 0.160(5) 0.049(3) 0.037(3) -0.003(3) 0.069(3)
C8B 0.091(3) 0.100(3) 0.060(3) 0.014(3) 0.024(2) 0.037(2)
C6C 0.066(2) 0.070(2) 0.036(2) 0.0085(19) 0.0060(18) 0.040(2)
C7C 0.065(3) 0.112(4) 0.076(4) 0.011(3) 0.028(2) 0.007(2)
C8C 0.110(3) 0.120(4) 0.037(3) -0.009(2) 0.002(2) 0.055(3)
N1 0.0416(13) 0.0221(14) 0.0279(16) 0.0026(12) -0.0047(11) 0.0102(11)
N2 0.0415(13) 0.0207(13) 0.0294(16) 0.0016(12) -0.0073(11) 0.0113(10)
N3 0.0359(13) 0.0196(13) 0.0212(15) 0.0008(11) -0.0053(11) 0.0083(10)
N4 0.0391(13) 0.0262(13) 0.0346(17) 0.0097(12) -0.0012(12) 0.0133(10)
N5 0.0384(13) 0.0275(14) 0.0385(17) 0.0030(13) -0.0037(11) 0.0128(11)
N6 0.0351(12) 0.0208(13) 0.0314(18) 0.0070(12) 0.0014(12) 0.0086(10)
N7 0.0316(14) 0.0457(17) 0.060(2) 0.0085(16) 0.0116(14) 0.0166(12)
N8 0.0431(17) 0.0332(16) 0.050(2) 0.0046(14) -0.0016(14) 0.0038(13)
N9 0.0527(17) 0.0406(17) 0.046(2) 0.0030(15) -0.0079(15) 0.0144(14)
O1 0.0505(12) 0.0329(12) 0.0350(14) 0.0121(10) -0.0036(10) 0.0157(9)
O2 0.0600(14) 0.0642(16) 0.0530(19) -0.0021(14) 0.0154(13) 0.0291(12)
O3 0.0576(15) 0.0867(19) 0.085(2) 0.0273(16) 0.0116(13) 0.0493(14)
O4 0.0655(15) 0.0283(13) 0.0670(19) 0.0041(12) 0.0105(12) 0.0136(11)
O5 0.0351(13) 0.0571(15) 0.092(2) 0.0192(14) 0.0148(13) -0.0009(11)
O6 0.0726(15) 0.0530(15) 0.0439(17) 0.0133(13) 0.0081(12) 0.0155(12)
O7 0.0784(17) 0.0661(18) 0.067(2) 0.0011(15) -0.0325(15) -0.0047(14)
O8A 0.0510(15) 0.0431(13) 0.083(2) 0.0012(15) -0.0206(12) 0.0192(12)
O8B 0.0549(14) 0.0489(14) 0.0317(15) 0.0099(11) -0.0054(10) 0.0192(11)
O8C 0.0476(13) 0.0391(13) 0.0299(14) 0.0051(10) -0.0040(10) 0.0190(9)

loop_
_atom_type_symbol
_atom_type_description
_atom_type_scat_dispersion_real
_atom_type_scat_dispersion_imag
_atom_type_scat_source
C C 0.0033 0.0016 'International Tables Vol C Tables 4.2.6.8 and 6.1.1.4'
H H 0.0000 0.0000 'International Tables Vol C Tables 4.2.6.8 and 6.1.1.4'
N N 0.0061 0.0033 'International Tables Vol C Tables 4.2.6.8 and 6.1.1.4'
O O 0.0106 0.0060 'International Tables Vol C Tables 4.2.6.8 and 6.1.1.4'

loop_
_geom_angle_atom_site_label_1
_geom_angle_atom_site_label_2
_geom_angle_atom_site_label_3
_geom_angle
_geom_angle_site_symmetry_1
_geom_angle_site_symmetry_3
_geom_angle_publ_flag
N1 C1 N2 126.3(2) 2_777 . ?
N1 C1 N3 120.2(2) 2_777 . ?
N2 C1 N3 113.6(2) . . ?
N4 C2 N3 126.0(2) . . ?
N4 C2 C3 110.3(2) . . ?
N3 C2 C3 123.7(2) . . ?
N5 C3 N6 124.1(2) . . ?
N5 C3 C2 108.8(2) . . ?
N6 C3 C2 127.1(2) . . ?
N6 C4 C5 110.2(2) . . ?
N6 C4 H4A 109.6 . . ?
C5 C4 H4A 109.6 . . ?
N6 C4 H4B 109.6 . . ?
C5 C4 H4B 109.6 . . ?
H4A C4 H4B 108.1 . . ?
C4 C5 N9 113.0(2) . . ?
C4 C5 N7 111.2(2) . . ?
N9 C5 N7 107.7(2) . . ?
C4 C5 N8 112.1(2) . . ?
N9 C5 N8 105.7(2) . . ?
N7 C5 N8 106.8(2) . . ?
O8A C6A C8A 113.2(3) . . ?
O8A C6A C7A 108.1(3) . . ?
C8A C6A C7A 113.9(3) . . ?
O8A C6A H6A 107.1 . . ?
C8A C6A H6A 107.1 . . ?
C7A C6A H6A 107.1 . . ?
C6A C7A H7A1 109.5 . . ?
C6A C7A H7A2 109.5 . . ?
H7A1 C7A H7A2 109.5 . . ?
C6A C7A H7A3 109.5 . . ?
H7A1 C7A H7A3 109.5 . . ?
H7A2 C7A H7A3 109.5 . . ?
C6A C8A H8A1 109.5 . . ?
C6A C8A H8A2 109.5 . . ?
H8A1 C8A H8A2 109.5 . . ?
C6A C8A H8A3 109.5 . . ?
H8A1 C8A H8A3 109.5 . . ?
H8A2 C8A H8A3 109.5 . . ?
O8B C6B C7B 109.0(3) . . ?
O8B C6B C8B 110.8(3) . . ?
C7B C6B C8B 116.7(4) . . ?
O8B C6B H6B 106.6 . . ?
C7B C6B H6B 106.6 . . ?
C8B C6B H6B 106.6 . . ?
C6B C7B H7B1 109.5 . . ?
C6B C7B H7B2 109.5 . . ?
H7B1 C7B H7B2 109.5 . . ?
C6B C7B H7B3 109.5 . . ?
H7B1 C7B H7B3 109.5 . . ?
H7B2 C7B H7B3 109.5 . . ?
C6B C8B H8B1 109.5 . . ?
C6B C8B H8B2 109.5 . . ?
H8B1 C8B H8B2 109.5 . . ?
C6B C8B H8B3 109.5 . . ?
H8B1 C8B H8B3 109.5 . . ?
H8B2 C8B H8B3 109.5 . . ?
O8C C6C C7C 110.3(3) . . ?
O8C C6C C8C 110.6(3) . . ?
C7C C6C C8C 114.7(3) . . ?
O8C C6C H6C 107.0 . . ?
C7C C6C H6C 107.0 . . ?
C8C C6C H6C 107.0 . . ?
C6C C7C H7C1 109.5 . . ?
C6C C7C H7C2 109.5 . . ?
H7C1 C7C H7C2 109.5 . . ?
C6C C7C H7C3 109.5 . . ?
H7C1 C7C H7C3 109.5 . . ?
H7C2 C7C H7C3 109.5 . . ?
C6C C8C H8C1 109.5 . . ?
C6C C8C H8C2 109.5 . . ?
H8C1 C8C H8C2 109.5 . . ?
C6C C8C H8C3 109.5 . . ?
H8C1 C8C H8C3 109.5 . . ?
H8C2 C8C H8C3 109.5 . . ?
N2 N1 C1 116.9(2) . 2_777 ?
N1 N2 C1 116.8(2) . . ?
C2 N3 C1 126.7(2) . . ?
C2 N3 H3 115.5(18) . . ?
C1 N3 H3 117.8(18) . . ?
C2 N4 O1 104.7(2) . . ?
C3 N5 O1 105.7(2) . . ?
C3 N6 C4 118.3(2) . . ?
C3 N6 H6 118.1(19) . . ?
C4 N6 H6 117(2) . . ?
O3 N7 O2 127.9(3) . . ?
O3 N7 C5 117.4(3) . . ?
O2 N7 C5 114.7(3) . . ?
O5 N8 O4 127.0(3) . . ?
O5 N8 C5 118.8(2) . . ?
O4 N8 C5 114.2(2) . . ?
O6 N9 O7 126.6(3) . . ?
O6 N9 C5 115.3(2) . . ?
O7 N9 C5 118.0(3) . . ?
N5 O1 N4 110.47(18) . . ?
C6A O8A H8A 112(2) . . ?
C6B O8B H8B 104(2) . . ?
C6C O8C H8C 111(2) . . ?

loop_
_geom_bond_atom_site_label_1
_geom_bond_atom_site_label_2
_geom_bond_distance
_geom_bond_site_symmetry_2
_geom_bond_publ_flag
C1 N1 1.338(3) 2_777 ?
C1 N2 1.346(3) . ?
C1 N3 1.374(3) . ?
C2 N4 1.297(3) . ?
C2 N3 1.371(3) . ?
C2 C3 1.441(3) . ?
C3 N5 1.297(3) . ?
C3 N6 1.361(3) . ?
C4 N6 1.455(3) . ?
C4 C5 1.516(3) . ?
C4 H4A 0.9900 . ?
C4 H4B 0.9900 . ?
C5 N9 1.518(4) . ?
C5 N7 1.518(4) . ?
C5 N8 1.521(3) . ?
C6A O8A 1.410(4) . ?
C6A C8A 1.453(5) . ?
C6A C7A 1.501(4) . ?
C6A H6A 1.0000 . ?
C7A H7A1 0.9800 . ?
C7A H7A2 0.9800 . ?
C7A H7A3 0.9800 . ?
C8A H8A1 0.9800 . ?
C8A H8A2 0.9800 . ?
C8A H8A3 0.9800 . ?
C6B O8B 1.430(4) . ?
C6B C7B 1.460(5) . ?
C6B C8B 1.508(4) . ?
C6B H6B 1.0000 . ?
C7B H7B1 0.9800 . ?
C7B H7B2 0.9800 . ?
C7B H7B3 0.9800 . ?
C8B H8B1 0.9800 . ?
C8B H8B2 0.9800 . ?
C8B H8B3 0.9800 . ?
C6C O8C 1.438(4) . ?
C6C C7C 1.489(4) . ?
C6C C8C 1.499(4) . ?
C6C H6C 1.0000 . ?
C7C H7C1 0.9800 . ?
C7C H7C2 0.9800 . ?
C7C H7C3 0.9800 . ?
C8C H8C1 0.9800 . ?
C8C H8C2 0.9800 . ?
C8C H8C3 0.9800 . ?
N1 N2 1.325(3) . ?
N1 C1 1.338(3) 2_777 ?
N3 H3 0.848(16) . ?
N4 O1 1.408(2) . ?
N5 O1 1.404(3) . ?
N6 H6 0.820(16) . ?
N7 O3 1.215(3) . ?
N7 O2 1.217(3) . ?
N8 O5 1.211(3) . ?
N8 O4 1.216(3) . ?
N9 O6 1.209(3) . ?
N9 O7 1.215(3) . ?
O8A H8A 0.812(18) . ?
O8B H8B 0.814(17) . ?
O8C H8C 0.812(16) . ?
